data_1516620
loop_
_publ_author_name
'Nothias-Scaglia, Louis-F\'elix'
'Retailleau, Pascal'
'Paolini, Julien'
'Pannecouque, Christophe'
'Neyts, Johan'
'Dumontet, Vincent'
'Roussi, Fanny'
'Leyssen, Pieter'
'Costa, Jean'
'Litaudon, Marc'

_publ_section_title
;
 Jatrophane diterpenes as inhibitors of chikungunya virus replication:
 structure-activity relationship and discovery of a potent lead.
;
_journal_issue 6
_journal_name_full 'Journal of natural products'
_journal_page_first 1505
_journal_page_last 1512
_journal_paper_doi 10.1021/np500271u
_journal_volume 77
_journal_year 2014
_chemical_absolute_configuration rmad
_chemical_formula_moiety 'C30 H40 O13'
_chemical_formula_sum 'C30 H40 O13'
_chemical_formula_weight 608.62
_chemical_name_systematic
;
 ?
;
_space_group_crystal_system orthorhombic
_space_group_IT_number 19
_space_group_name_Hall 'P 2ac 2ab'
_space_group_name_H-M_alt 'P 21 21 21'
_symmetry_space_group_name_Hall 'P 2ac 2ab'
_symmetry_space_group_name_H-M 'P 21 21 21'
_atom_sites_solution_hydrogens geom
_atom_sites_solution_primary direct
_atom_sites_solution_secondary difmap
_audit_creation_method SHELXL-2012
_cell_angle_alpha 90
_cell_angle_beta 90
_cell_angle_gamma 90
_cell_formula_units_Z 4
_cell_length_a 12.868(2)
_cell_length_b 14.089(3)
_cell_length_c 17.366(3)
_cell_measurement_reflns_used 2212
_cell_measurement_temperature 193(2)
_cell_measurement_theta_max 43.2
_cell_measurement_theta_min 3.1
_cell_volume 3148.4(10)
_computing_cell_refinement 'CrystalClear-SM Expert 2.0 r4 (Rigaku, 2009)'
_computing_data_collection 'CrystalClear-SM Expert 2.0 r4 (Rigaku, 2009)'
_computing_data_reduction 'CrystalClear-SM Expert 2.0 r4 (Rigaku, 2009)'
_computing_molecular_graphics 'PLATON (Spek, 2003)'
_computing_publication_material 'SHELXL-2012 (Sheldrick, 2008)'
_computing_structure_refinement 'SHELXL-2012 (Sheldrick, 2008); CRYSTALBUILDER (Welter, 2006)'
_computing_structure_solution 'SIR97 (Altomare et al, 1999)'
_diffrn_ambient_temperature 193(2)
_diffrn_measured_fraction_theta_full 0.982
_diffrn_measured_fraction_theta_max 0.979
_diffrn_measurement_method 'profile data from \w-scans'
_diffrn_radiation_type CuK\a
_diffrn_radiation_wavelength 1.54187
_diffrn_reflns_av_R_equivalents 0.0912
_diffrn_reflns_av_unetI/netI 0.1465
_diffrn_reflns_Laue_measured_fraction_full 0.982
_diffrn_reflns_Laue_measured_fraction_max 0.979
_diffrn_reflns_limit_h_max 14
_diffrn_reflns_limit_h_min -7
_diffrn_reflns_limit_k_max 15
_diffrn_reflns_limit_k_min -16
_diffrn_reflns_limit_l_max 17
_diffrn_reflns_limit_l_min -20
_diffrn_reflns_number 12772
_diffrn_reflns_point_group_measured_fraction_full 0.943
_diffrn_reflns_point_group_measured_fraction_max 0.939
_diffrn_reflns_theta_full 67.687
_diffrn_reflns_theta_max 68.209
_diffrn_reflns_theta_min 4.041
_exptl_absorpt_coefficient_mu 0.848
_exptl_absorpt_correction_T_max 0.84
_exptl_absorpt_correction_T_min 0.51
_exptl_absorpt_correction_type multi-scan
_exptl_absorpt_process_details 'FS_ABSCOR (Rigaku, 2009)'
_exptl_crystal_colour colourless
_exptl_crystal_density_diffrn 1.284
_exptl_crystal_description tab
_exptl_crystal_F_000 1296
_exptl_crystal_size_max 0.520
_exptl_crystal_size_mid 0.480
_exptl_crystal_size_min 0.200
_refine_diff_density_max 0.329
_refine_diff_density_min -0.302
_refine_diff_density_rms 0.076
_refine_ls_abs_structure_details
;
 Flack x determined using 684 quotients [(I+)-(I-)]/[(I+)+(I-)]
 (Parsons and Flack (2004), Acta Cryst. A60, s61).
;
_refine_ls_abs_structure_Flack -0.3(3)
_refine_ls_extinction_method none
_refine_ls_goodness_of_fit_ref 1.107
_refine_ls_hydrogen_treatment constr
_refine_ls_matrix_type full
_refine_ls_number_parameters 397
_refine_ls_number_reflns 5394
_refine_ls_number_restraints 0
_refine_ls_restrained_S_all 1.107
_refine_ls_R_factor_all 0.1468
_refine_ls_R_factor_gt 0.0998
_refine_ls_shift/su_max 0.000
_refine_ls_shift/su_mean 0.000
_refine_ls_structure_factor_coef Fsqd
_refine_ls_weighting_details
;
 w=1/[\s^2^(Fo^2^)+(0.0667P)^2^+1.2554P]
 where P=(Fo^2^+2Fc^2^)/3
;
_refine_ls_weighting_scheme calc
_refine_ls_wR_factor_gt 0.1929
_refine_ls_wR_factor_ref 0.2318
_reflns_Friedel_coverage 0.708
_reflns_Friedel_fraction_full 0.894
_reflns_Friedel_fraction_max 0.888
_reflns_number_gt 2728
_reflns_number_total 5394
_reflns_threshold_expression 'I > 2\s(I)'
_cod_data_source_file np500271u_si_002.cif
_cod_data_source_block compound_1
_cod_depositor_comments
;
The following automatic conversions were performed:

'_exptl_absorpt_correction_type' value 'Multi-scan' changed to
'multi-scan' according to
/usr/data/users/saulius/crontab/automatic-downloads/rss-feeds/ACS/lib/dictionaries/cif_core.dic
dictionary named 'cif_core.dic' version 2.4.2 from 2011-04-26.

Automatic conversion script
Id: cif_fix_values 2281 2013-09-26 08:29:07Z andrius 

 Adding full bibliography for 1516618--1516621.cif.
;
_cod_database_code 1516620
_shelx_space_group_comment
;
The symmetry employed for this shelxl refinement is uniquely defined
by the following loop, which should always be used as a source of
symmetry information in preference to the above space-group names.
They are only intended as comments.
;
_shelx_estimated_absorpt_t_min 0.920
_shelx_estimated_absorpt_t_max 0.920
_shelxl_version_number 2012-9

loop_
_space_group_symop_operation_xyz
'x, y, z'
'x+1/2, -y+1/2, -z'
'-x, y+1/2, -z+1/2'
'-x+1/2, -y, z+1/2'

loop_
_atom_site_label
_atom_site_type_symbol
_atom_site_fract_x
_atom_site_fract_y
_atom_site_fract_z
_atom_site_U_iso_or_equiv
_atom_site_adp_type
_atom_site_occupancy
_atom_site_site_symmetry_order
_atom_site_calc_flag
_atom_site_refinement_flags_posn
_atom_site_refinement_flags_adp
O1 O 0.9644(5) 0.8332(4) 0.4338(3) 0.0626(18) Uani 1 1 d . .
H1 H 1.0258 0.8448 0.4472 0.094 Uiso 1 1 calc R U
O2 O 0.8048(5) 0.6259(4) 0.4127(3) 0.0505(16) Uani 1 1 d . .
O3 O 0.7021(7) 0.6674(6) 0.5117(4) 0.093(3) Uani 1 1 d . .
O4 O 0.7444(5) 0.6048(4) 0.2676(3) 0.0506(16) Uani 1 1 d . .
O5 O 0.7082(6) 0.5984(5) 0.1413(4) 0.074(2) Uani 1 1 d . .
O6 O 0.5594(5) 0.9061(4) 0.2920(4) 0.0558(17) Uani 1 1 d . .
O7 O 0.6983(7) 0.9509(5) 0.3620(4) 0.082(2) Uani 1 1 d . .
O8 O 0.4821(5) 0.8111(4) 0.1696(4) 0.0558(17) Uani 1 1 d . .
O9 O 0.4886(6) 0.7796(6) 0.0424(4) 0.078(2) Uani 1 1 d . .
O10 O 0.5161(5) 0.9846(5) 0.1141(5) 0.079(2) Uani 1 1 d . .
O11 O 1.0440(6) 0.8716(5) 0.2785(4) 0.0660(19) Uani 1 1 d . .
O12 O 0.9412(5) 0.6514(4) 0.2257(3) 0.0512(16) Uani 1 1 d . .
O13 O 1.1130(6) 0.6736(5) 0.1996(4) 0.075(2) Uani 1 1 d . .
C1 C 1.0129(7) 0.6984(6) 0.3526(5) 0.049(2) Uani 1 1 d . .
H1A H 1.0823 0.7286 0.3516 0.059 Uiso 1 1 calc R U
H1B H 1.0221 0.6287 0.3536 0.059 Uiso 1 1 calc R U
C2 C 0.9514(8) 0.7316(6) 0.4237(5) 0.052(2) Uani 1 1 d . .
C3 C 0.8383(7) 0.7233(6) 0.4000(5) 0.049(2) Uani 1 1 d . .
H3 H 0.7941 0.7688 0.4296 0.059 Uiso 1 1 calc R U
C4 C 0.8344(6) 0.7455(6) 0.3121(5) 0.041(2) Uani 1 1 d . .
H27 H 0.8258 0.8160 0.3097 0.049 Uiso 1 1 calc R U
C5 C 0.7479(7) 0.7080(6) 0.2630(5) 0.047(2) Uani 1 1 d . .
H5 H 0.7637 0.7254 0.2084 0.057 Uiso 1 1 calc R U
C6 C 0.6432(7) 0.7489(6) 0.2824(5) 0.047(2) Uani 1 1 d . .
C7 C 0.6297(7) 0.8469(6) 0.2481(5) 0.051(2) Uani 1 1 d . .
H7 H 0.6992 0.8786 0.2463 0.061 Uiso 1 1 calc R U
C8 C 0.5859(7) 0.8432(7) 0.1673(5) 0.048(2) Uani 1 1 d . .
H8 H 0.6278 0.7970 0.1365 0.057 Uiso 1 1 calc R U
C9 C 0.5943(8) 0.9422(7) 0.1289(5) 0.055(3) Uani 1 1 d . .
C10 C 0.7017(6) 0.9853(7) 0.1133(6) 0.054(2) Uani 1 1 d . .
C11 C 0.7877(7) 0.9121(7) 0.1191(5) 0.051(2) Uani 1 1 d . .
H25 H 0.7808 0.8579 0.0868 0.062 Uiso 1 1 calc R U
C12 C 0.8718(8) 0.9142(7) 0.1637(5) 0.054(2) Uani 1 1 d . .
H12 H 0.8767 0.9640 0.2004 0.065 Uiso 1 1 calc R U
C13 C 0.9604(7) 0.8434(6) 0.1605(5) 0.051(2) Uani 1 1 d . .
H17 H 0.9356 0.7850 0.1335 0.061 Uiso 1 1 calc R U
C14 C 0.9915(8) 0.8167(7) 0.2419(6) 0.054(2) Uani 1 1 d . .
C15 C 0.9495(7) 0.7281(6) 0.2821(5) 0.045(2) Uani 1 1 d . .
C16 C 0.9817(8) 0.6804(8) 0.4975(5) 0.073(3) Uani 1 1 d . .
H16A H 1.0559 0.6903 0.5076 0.109 Uiso 1 1 calc R U
H16B H 0.9679 0.6124 0.4919 0.109 Uiso 1 1 calc R U
H16C H 0.9410 0.7057 0.5405 0.109 Uiso 1 1 calc R U
C17 C 0.5691(8) 0.7056(7) 0.3210(5) 0.064(3) Uani 1 1 d . .
H17A H 0.5795 0.6427 0.3392 0.077 Uiso 1 1 calc R U
H17B H 0.5051 0.7372 0.3306 0.077 Uiso 1 1 calc R U
C18 C 0.7142(8) 1.0674(7) 0.1722(7) 0.074(3) Uani 1 1 d . .
H18A H 0.7214 1.0410 0.2241 0.111 Uiso 1 1 calc R U
H18B H 0.6528 1.1085 0.1702 0.111 Uiso 1 1 calc R U
H18C H 0.7762 1.1045 0.1595 0.111 Uiso 1 1 calc R U
C19 C 0.7018(10) 1.0231(9) 0.0308(6) 0.089(4) Uani 1 1 d . .
H19A H 0.7645 1.0611 0.0223 0.133 Uiso 1 1 calc R U
H19B H 0.6402 1.0627 0.0227 0.133 Uiso 1 1 calc R U
H19C H 0.7007 0.9697 -0.0053 0.133 Uiso 1 1 calc R U
C20 C 1.0528(7) 0.8839(7) 0.1160(6) 0.067(3) Uani 1 1 d . .
H20A H 1.0301 0.9029 0.0644 0.101 Uiso 1 1 calc R U
H20B H 1.1071 0.8354 0.1117 0.101 Uiso 1 1 calc R U
H20C H 1.0804 0.9392 0.1433 0.101 Uiso 1 1 calc R U
C21 C 1.0311(10) 0.6327(7) 0.1875(6) 0.062(3) Uani 1 1 d . .
C22 C 1.0156(9) 0.5597(7) 0.1257(6) 0.074(3) Uani 1 1 d . .
H22A H 1.0069 0.5915 0.0759 0.111 Uiso 1 1 calc R U
H22B H 0.9534 0.5221 0.1371 0.111 Uiso 1 1 calc R U
H22C H 1.0764 0.5178 0.1235 0.111 Uiso 1 1 calc R U
C23 C 0.7373(9) 0.6088(9) 0.4707(6) 0.065(3) Uani 1 1 d . .
C24 C 0.7096(8) 0.5049(7) 0.4730(6) 0.070(3) Uani 1 1 d . .
H24A H 0.7701 0.4681 0.4898 0.105 Uiso 1 1 calc R U
H24B H 0.6885 0.4840 0.4215 0.105 Uiso 1 1 calc R U
H24C H 0.6521 0.4950 0.5091 0.105 Uiso 1 1 calc R U
C25 C 0.7222(8) 0.5606(7) 0.2023(6) 0.059(3) Uani 1 1 d . .
C26 C 0.7173(9) 0.4537(6) 0.2168(6) 0.071(3) Uani 1 1 d . .
H26A H 0.6496 0.4373 0.2388 0.107 Uiso 1 1 calc R U
H26B H 0.7725 0.4355 0.2528 0.107 Uiso 1 1 calc R U
H26C H 0.7268 0.4198 0.1680 0.107 Uiso 1 1 calc R U
C27 C 0.4399(9) 0.7817(7) 0.1016(8) 0.062(3) Uani 1 1 d . .
C28 C 0.3287(8) 0.7545(8) 0.1108(8) 0.087(4) Uani 1 1 d . .
H28A H 0.3068 0.7163 0.0665 0.130 Uiso 1 1 calc R U
H28B H 0.2858 0.8118 0.1139 0.130 Uiso 1 1 calc R U
H28C H 0.3203 0.7173 0.1581 0.130 Uiso 1 1 calc R U
C29 C 0.6069(9) 0.9589(8) 0.3484(6) 0.058(3) Uani 1 1 d . .
C30 C 0.5313(8) 1.0259(7) 0.3864(6) 0.071(3) Uani 1 1 d . .
H30A H 0.5631 1.0530 0.4327 0.106 Uiso 1 1 calc R U
H30B H 0.4681 0.9912 0.4007 0.106 Uiso 1 1 calc R U
H30C H 0.5134 1.0771 0.3506 0.106 Uiso 1 1 calc R U

loop_
_atom_site_aniso_label
_atom_site_aniso_U_11
_atom_site_aniso_U_22
_atom_site_aniso_U_33
_atom_site_aniso_U_23
_atom_site_aniso_U_13
_atom_site_aniso_U_12
O1 0.071(5) 0.052(4) 0.065(4) -0.012(3) -0.005(4) -0.006(4)
O2 0.054(4) 0.056(4) 0.042(3) 0.004(3) 0.007(3) -0.008(3)
O3 0.114(7) 0.095(6) 0.070(5) 0.006(5) 0.043(5) 0.018(5)
O4 0.064(4) 0.041(3) 0.047(3) -0.003(3) -0.007(3) 0.001(3)
O5 0.094(6) 0.078(5) 0.050(4) -0.003(4) -0.006(4) -0.012(5)
O6 0.051(4) 0.060(4) 0.057(4) -0.014(3) 0.001(3) 0.000(4)
O7 0.066(5) 0.098(6) 0.082(5) -0.030(4) -0.015(5) 0.013(5)
O8 0.037(3) 0.062(4) 0.069(4) 0.000(3) -0.013(3) -0.006(3)
O9 0.075(6) 0.095(5) 0.065(5) -0.008(5) -0.010(4) -0.008(5)
O10 0.049(4) 0.067(4) 0.123(6) 0.016(4) -0.027(5) -0.006(4)
O11 0.067(5) 0.069(4) 0.061(4) -0.003(4) -0.009(4) -0.003(4)
O12 0.051(4) 0.056(4) 0.047(4) -0.004(3) 0.001(3) 0.001(3)
O13 0.064(5) 0.082(5) 0.079(5) -0.006(4) 0.008(4) -0.004(5)
C1 0.045(5) 0.058(5) 0.045(5) -0.003(5) -0.004(4) 0.004(5)
C2 0.056(7) 0.045(5) 0.055(6) -0.006(5) -0.008(5) -0.010(5)
C3 0.051(6) 0.050(5) 0.046(5) 0.004(5) 0.009(5) -0.001(5)
C4 0.029(5) 0.048(5) 0.046(5) 0.005(4) -0.007(4) 0.000(4)
C5 0.052(6) 0.039(4) 0.051(5) 0.001(4) -0.008(5) -0.008(5)
C6 0.039(5) 0.058(6) 0.045(5) 0.005(5) -0.001(4) 0.011(5)
C7 0.055(6) 0.048(5) 0.049(5) -0.003(5) 0.007(5) -0.004(5)
C8 0.032(5) 0.055(5) 0.056(6) 0.006(5) -0.004(5) 0.000(5)
C9 0.044(6) 0.060(6) 0.061(6) 0.001(5) -0.016(5) -0.001(5)
C10 0.017(4) 0.072(6) 0.072(6) 0.006(6) -0.011(5) 0.007(5)
C11 0.037(5) 0.060(6) 0.057(6) 0.004(5) -0.011(5) 0.001(5)
C12 0.060(6) 0.053(5) 0.048(5) 0.007(5) 0.002(5) -0.003(5)
C13 0.047(6) 0.053(5) 0.052(5) 0.001(5) -0.003(5) 0.002(5)
C14 0.054(6) 0.056(5) 0.053(6) -0.002(5) 0.003(5) 0.005(5)
C15 0.039(5) 0.055(5) 0.041(5) -0.011(4) -0.003(4) 0.000(5)
C16 0.079(8) 0.093(8) 0.046(6) 0.015(6) -0.021(6) -0.005(7)
C17 0.045(6) 0.073(7) 0.074(7) 0.005(6) 0.014(6) -0.004(6)
C18 0.058(7) 0.057(6) 0.106(9) -0.005(6) -0.010(7) -0.002(6)
C19 0.087(9) 0.121(10) 0.058(7) 0.043(7) -0.004(6) 0.014(8)
C20 0.026(5) 0.088(7) 0.088(7) 0.024(6) 0.022(5) 0.006(5)
C21 0.072(8) 0.057(6) 0.055(6) 0.003(5) 0.004(6) 0.012(6)
C22 0.088(9) 0.071(7) 0.063(7) -0.015(6) 0.011(6) 0.009(6)
C23 0.067(8) 0.084(8) 0.042(6) 0.022(6) 0.009(5) -0.010(7)
C24 0.066(7) 0.079(7) 0.064(6) 0.027(6) -0.003(6) -0.022(7)
C25 0.065(8) 0.063(6) 0.050(6) -0.010(5) -0.002(6) -0.006(6)
C26 0.078(8) 0.048(5) 0.088(8) -0.010(5) -0.011(7) -0.004(5)
C27 0.045(6) 0.059(6) 0.082(8) -0.008(7) -0.023(6) -0.003(5)
C28 0.051(7) 0.074(7) 0.135(10) -0.009(7) -0.026(7) -0.015(6)
C29 0.054(7) 0.071(7) 0.049(6) 0.001(5) 0.002(5) 0.004(6)
C30 0.084(8) 0.057(6) 0.071(7) -0.004(5) 0.006(6) 0.016(6)

loop_
_atom_type_symbol
_atom_type_description
_atom_type_scat_dispersion_real
_atom_type_scat_dispersion_imag
_atom_type_scat_source
C C 0.0181 0.0091 'International Tables Vol C Tables 4.2.6.8 and 6.1.1.4'
H H 0.0000 0.0000 'International Tables Vol C Tables 4.2.6.8 and 6.1.1.4'
O O 0.0492 0.0322 'International Tables Vol C Tables 4.2.6.8 and 6.1.1.4'

loop_
_geom_angle_atom_site_label_1
_geom_angle_atom_site_label_2
_geom_angle_atom_site_label_3
_geom_angle
C2 O1 H1 109.5
C23 O2 C3 118.2(8)
C25 O4 C5 115.4(7)
C29 O6 C7 114.1(7)
C27 O8 C8 116.7(8)
C21 O12 C15 114.0(7)
C15 C1 C2 106.6(7)
C15 C1 H1A 110.4
C2 C1 H1A 110.4
C15 C1 H1B 110.4
C2 C1 H1B 110.4
H1A C1 H1B 108.6
O1 C2 C3 102.7(7)
O1 C2 C16 109.7(7)
C3 C2 C16 116.0(8)
O1 C2 C1 109.7(7)
C3 C2 C1 104.6(7)
C16 C2 C1 113.6(8)
O2 C3 C2 108.4(7)
O2 C3 C4 109.2(7)
C2 C3 C4 106.4(7)
O2 C3 H3 110.9
C2 C3 H3 110.9
C4 C3 H3 110.9
C5 C4 C3 120.7(7)
C5 C4 C15 116.8(7)
C3 C4 C15 105.1(7)
C5 C4 H27 104.1
C3 C4 H27 104.1
C15 C4 H27 104.1
O4 C5 C4 110.1(7)
O4 C5 C6 110.1(7)
C4 C5 C6 113.8(7)
O4 C5 H5 107.6
C4 C5 H5 107.6
C6 C5 H5 107.6
C17 C6 C5 125.9(9)
C17 C6 C7 122.7(9)
C5 C6 C7 111.3(8)
O6 C7 C6 113.0(7)
O6 C7 C8 106.0(7)
C6 C7 C8 112.1(7)
O6 C7 H7 108.6
C6 C7 H7 108.6
C8 C7 H7 108.6
O8 C8 C7 109.7(7)
O8 C8 C9 111.5(7)
C7 C8 C9 110.0(8)
O8 C8 H8 108.5
C7 C8 H8 108.5
C9 C8 H8 108.5
O10 C9 C10 121.4(9)
O10 C9 C8 118.9(9)
C10 C9 C8 119.7(8)
C11 C10 C19 107.4(8)
C11 C10 C9 112.1(8)
C19 C10 C9 107.7(8)
C11 C10 C18 112.9(8)
C19 C10 C18 110.9(9)
C9 C10 C18 105.8(8)
C12 C11 C10 128.0(9)
C12 C11 H25 116.0
C10 C11 H25 116.0
C11 C12 C13 125.1(9)
C11 C12 H12 117.4
C13 C12 H12 117.4
C14 C13 C12 109.1(8)
C14 C13 C20 111.1(8)
C12 C13 C20 111.0(7)
C14 C13 H17 108.5
C12 C13 H17 108.5
C20 C13 H17 108.5
O11 C14 C13 118.6(9)
O11 C14 C15 118.8(9)
C13 C14 C15 122.3(9)
O12 C15 C14 108.9(7)
O12 C15 C1 111.9(7)
C14 C15 C1 113.5(7)
O12 C15 C4 105.5(7)
C14 C15 C4 110.7(7)
C1 C15 C4 106.0(7)
C2 C16 H16A 109.5
C2 C16 H16B 109.5
H16A C16 H16B 109.5
C2 C16 H16C 109.5
H16A C16 H16C 109.5
H16B C16 H16C 109.5
C6 C17 H17A 120.0
C6 C17 H17B 120.0
H17A C17 H17B 120.0
C10 C18 H18A 109.5
C10 C18 H18B 109.5
H18A C18 H18B 109.5
C10 C18 H18C 109.5
H18A C18 H18C 109.5
H18B C18 H18C 109.5
C10 C19 H19A 109.5
C10 C19 H19B 109.5
H19A C19 H19B 109.5
C10 C19 H19C 109.5
H19A C19 H19C 109.5
H19B C19 H19C 109.5
C13 C20 H20A 109.5
C13 C20 H20B 109.5
H20A C20 H20B 109.5
C13 C20 H20C 109.5
H20A C20 H20C 109.5
H20B C20 H20C 109.5
O13 C21 O12 124.0(10)
O13 C21 C22 124.2(10)
O12 C21 C22 111.6(10)
C21 C22 H22A 109.5
C21 C22 H22B 109.5
H22A C22 H22B 109.5
C21 C22 H22C 109.5
H22A C22 H22C 109.5
H22B C22 H22C 109.5
O3 C23 O2 124.8(10)
O3 C23 C24 125.0(10)
O2 C23 C24 110.2(10)
C23 C24 H24A 109.5
C23 C24 H24B 109.5
H24A C24 H24B 109.5
C23 C24 H24C 109.5
H24A C24 H24C 109.5
H24B C24 H24C 109.5
O5 C25 O4 125.4(10)
O5 C25 C26 125.3(9)
O4 C25 C26 109.3(9)
C25 C26 H26A 109.5
C25 C26 H26B 109.5
H26A C26 H26B 109.5
C25 C26 H26C 109.5
H26A C26 H26C 109.5
H26B C26 H26C 109.5
O9 C27 O8 122.7(10)
O9 C27 C28 125.7(11)
O8 C27 C28 111.6(11)
C27 C28 H28A 109.5
C27 C28 H28B 109.5
H28A C28 H28B 109.5
C27 C28 H28C 109.5
H28A C28 H28C 109.5
H28B C28 H28C 109.5
O7 C29 O6 121.6(10)
O7 C29 C30 127.0(10)
O6 C29 C30 111.3(9)
C29 C30 H30A 109.5
C29 C30 H30B 109.5
H30A C30 H30B 109.5
C29 C30 H30C 109.5
H30A C30 H30C 109.5
H30B C30 H30C 109.5

loop_
_geom_bond_atom_site_label_1
_geom_bond_atom_site_label_2
_geom_bond_distance
O1 C2 1.452(9)
O1 H1 0.8400
O2 C23 1.351(11)
O2 C3 1.456(9)
O3 C23 1.181(12)
O4 C25 1.326(10)
O4 C5 1.457(9)
O5 C25 1.199(10)
O6 C29 1.373(11)
O6 C7 1.448(10)
O7 C29 1.204(11)
O8 C27 1.363(12)
O8 C8 1.411(9)
O9 C27 1.205(12)
O10 C9 1.198(10)
O11 C14 1.207(10)
O12 C21 1.360(12)
O12 C15 1.462(9)
O13 C21 1.219(12)
C1 C15 1.531(11)
C1 C2 1.539(12)
C1 H1A 0.9900
C1 H1B 0.9900
C2 C3 1.517(12)
C2 C16 1.520(12)
C3 C4 1.558(11)
C3 H3 1.0000
C4 C5 1.499(11)
C4 C15 1.589(11)
C4 H27 1.0000
C5 C6 1.503(11)
C5 H5 1.0000
C6 C17 1.315(12)
C6 C7 1.514(11)
C7 C8 1.514(12)
C7 H7 1.0000
C8 C9 1.550(12)
C8 H8 1.0000
C9 C10 1.534(12)
C10 C11 1.516(12)
C10 C19 1.528(12)
C10 C18 1.552(13)
C11 C12 1.331(11)
C11 H25 0.9500
C12 C13 1.516(12)
C12 H12 0.9500
C13 C14 1.516(13)
C13 C20 1.528(12)
C13 H17 1.0000
C14 C15 1.529(12)
C16 H16A 0.9800
C16 H16B 0.9800
C16 H16C 0.9800
C17 H17A 0.9500
C17 H17B 0.9500
C18 H18A 0.9800
C18 H18B 0.9800
C18 H18C 0.9800
C19 H19A 0.9800
C19 H19B 0.9800
C19 H19C 0.9800
C20 H20A 0.9800
C20 H20B 0.9800
C20 H20C 0.9800
C21 C22 1.500(13)
C22 H22A 0.9800
C22 H22B 0.9800
C22 H22C 0.9800
C23 C24 1.508(14)
C24 H24A 0.9800
C24 H24B 0.9800
C24 H24C 0.9800
C25 C26 1.528(12)
C26 H26A 0.9800
C26 H26B 0.9800
C26 H26C 0.9800
C27 C28 1.490(14)
C28 H28A 0.9800
C28 H28B 0.9800
C28 H28C 0.9800
C29 C30 1.509(13)
C30 H30A 0.9800
C30 H30B 0.9800
C30 H30C 0.9800

loop_
_geom_torsion_atom_site_label_1
_geom_torsion_atom_site_label_2
_geom_torsion_atom_site_label_3
_geom_torsion_atom_site_label_4
_geom_torsion
C15 C1 C2 O1 -76.7(9)
C15 C1 C2 C3 32.8(9)
C15 C1 C2 C16 160.2(8)
C23 O2 C3 C2 109.4(9)
C23 O2 C3 C4 -135.1(8)
O1 C2 C3 O2 -161.2(7)
C16 C2 C3 O2 -41.6(10)
C1 C2 C3 O2 84.3(8)
O1 C2 C3 C4 81.5(8)
C16 C2 C3 C4 -159.0(8)
C1 C2 C3 C4 -33.0(9)
O2 C3 C4 C5 38.7(10)
C2 C3 C4 C5 155.5(8)
O2 C3 C4 C15 -96.0(8)
C2 C3 C4 C15 20.8(9)
C25 O4 C5 C4 -141.7(8)
C25 O4 C5 C6 92.2(9)
C3 C4 C5 O4 -58.0(10)
C15 C4 C5 O4 71.7(9)
C3 C4 C5 C6 66.0(10)
C15 C4 C5 C6 -164.2(8)
O4 C5 C6 C17 20.3(13)
C4 C5 C6 C17 -103.7(11)
O4 C5 C6 C7 -156.7(7)
C4 C5 C6 C7 79.2(9)
C29 O6 C7 C6 90.2(9)
C29 O6 C7 C8 -146.7(8)
C17 C6 C7 O6 30.9(13)
C5 C6 C7 O6 -152.0(7)
C17 C6 C7 C8 -88.7(11)
C5 C6 C7 C8 88.4(9)
C27 O8 C8 C7 -164.5(8)
C27 O8 C8 C9 73.5(10)
O6 C7 C8 O8 -55.3(9)
C6 C7 C8 O8 68.3(10)
O6 C7 C8 C9 67.7(9)
C6 C7 C8 C9 -168.7(8)
O8 C8 C9 O10 8.4(13)
C7 C8 C9 O10 -113.5(10)
O8 C8 C9 C10 -173.9(8)
C7 C8 C9 C10 64.3(11)
O10 C9 C10 C11 -167.0(10)
C8 C9 C10 C11 15.3(12)
O10 C9 C10 C19 -49.1(13)
C8 C9 C10 C19 133.2(9)
O10 C9 C10 C18 69.6(11)
C8 C9 C10 C18 -108.1(9)
C19 C10 C11 C12 118.0(11)
C9 C10 C11 C12 -123.9(10)
C18 C10 C11 C12 -4.5(14)
C10 C11 C12 C13 -173.3(8)
C11 C12 C13 C14 -136.7(10)
C11 C12 C13 C20 100.6(11)
C12 C13 C14 O11 -77.7(11)
C20 C13 C14 O11 44.9(12)
C12 C13 C14 C15 95.7(10)
C20 C13 C14 C15 -141.6(8)
C21 O12 C15 C14 54.8(9)
C21 O12 C15 C1 -71.5(9)
C21 O12 C15 C4 173.7(7)
O11 C14 C15 O12 -148.9(8)
C13 C14 C15 O12 37.7(11)
O11 C14 C15 C1 -23.5(12)
C13 C14 C15 C1 163.1(8)
O11 C14 C15 C4 95.6(10)
C13 C14 C15 C4 -77.9(10)
C2 C1 C15 O12 -134.0(7)
C2 C1 C15 C14 102.2(8)
C2 C1 C15 C4 -19.5(9)
C5 C4 C15 O12 -18.6(9)
C3 C4 C15 O12 118.2(7)
C5 C4 C15 C14 99.1(9)
C3 C4 C15 C14 -124.2(8)
C5 C4 C15 C1 -137.4(8)
C3 C4 C15 C1 -0.6(9)
C15 O12 C21 O13 1.8(14)
C15 O12 C21 C22 -174.8(7)
C3 O2 C23 O3 0.9(15)
C3 O2 C23 C24 178.3(8)
C5 O4 C25 O5 2.3(15)
C5 O4 C25 C26 -177.8(8)
C8 O8 C27 O9 2.5(14)
C8 O8 C27 C28 -177.0(8)
C7 O6 C29 O7 -4.2(13)
C7 O6 C29 C30 174.4(7)
